data_7116057
loop_
_publ_author_name
'P. Steiniger'
'G. Bendt'
'D. Blaser'
'C. Wolper'
'S. Schulz'

_publ_section_title
;
 Germane vs. digermane formation
;
_journal_name_full Chem.Commun.
_journal_page_first 15461
_journal_paper_doi 10.1039/C4cc07921C
_journal_volume 50
_journal_year 2014
_chemical_formula_moiety 'C24 H58 Ge2 N4 Se2 Si2'
_chemical_formula_sum 'C24 H58 Ge2 N4 Se2 Si2'
_chemical_formula_weight 762.02
_space_group_crystal_system triclinic
_space_group_IT_number 2
_space_group_name_Hall '-P 1'
_space_group_name_H-M_alt 'P -1'
_symmetry_space_group_name_Hall '-P 1'
_symmetry_space_group_name_H-M 'P -1'
_atom_sites_solution_hydrogens geom
_atom_sites_solution_primary direct
_atom_sites_solution_secondary difmap
_audit_creation_method SHELXL-2014/5
_cell_angle_alpha 113.426(3)
_cell_angle_beta 90.896(3)
_cell_angle_gamma 99.856(3)
_cell_formula_units_Z 4
_cell_length_a 11.9600(7)
_cell_length_b 18.0926(11)
_cell_length_c 18.1839(11)
_cell_measurement_reflns_used 23513
_cell_measurement_temperature 100(1)
_cell_measurement_theta_max 28.114
_cell_measurement_theta_min 2.297
_cell_volume 3541.9(4)
_computing_cell_refinement 'BRUKER D8 KAPPA APEX 2 Vers. 3.0-2009'
_computing_data_collection 'BRUKER D8 KAPPA APEX 2 Vers. 3.0-2009'
_computing_data_reduction 'BRUKER D8 KAPPA APEX 2 Vers. 3.0-2009'
_computing_molecular_graphics 'BRUKER AXS Inc. 2008 Vers. 2008/4'
_computing_publication_material 'SHELXL-2014/5 (Sheldrick, 2014)'
_computing_structure_refinement 'SHELXL-2014/5 (Sheldrick, 2014)'
_computing_structure_solution 'BRUKER D8 KAPPA APEX 2 Vers. 3.0-2009'
_diffrn_ambient_temperature 100(1)
_diffrn_detector_area_resol_mean 512
_diffrn_measured_fraction_theta_full 0.997
_diffrn_measured_fraction_theta_max 0.988
_diffrn_measurement_device_type
; 
 Bruker D8 KAPPA series II with APEX II area detector system
;
_diffrn_measurement_method
;
 Data collection strategy APEX 2/COSMO
;
_diffrn_radiation_monochromator 'Triumph Goebel mirror'
_diffrn_radiation_type MoK\a
_diffrn_radiation_wavelength 0.71073
_diffrn_reflns_av_R_equivalents 0.0519
_diffrn_reflns_av_unetI/netI 0.0482
_diffrn_reflns_Laue_measured_fraction_full 0.997
_diffrn_reflns_Laue_measured_fraction_max 0.988
_diffrn_reflns_limit_h_max 15
_diffrn_reflns_limit_h_min -15
_diffrn_reflns_limit_k_max 24
_diffrn_reflns_limit_k_min -23
_diffrn_reflns_limit_l_max 24
_diffrn_reflns_limit_l_min -24
_diffrn_reflns_number 101681
_diffrn_reflns_point_group_measured_fraction_full 0.997
_diffrn_reflns_point_group_measured_fraction_max 0.988
_diffrn_reflns_theta_full 25.242
_diffrn_reflns_theta_max 28.178
_diffrn_reflns_theta_min 1.349
_diffrn_source 'sealed X-RAY tube'
_exptl_absorpt_coefficient_mu 3.839
_exptl_absorpt_correction_T_max 0.75
_exptl_absorpt_correction_T_min 0.50
_exptl_absorpt_correction_type multi-scan
_exptl_absorpt_process_details
; 
 BRUKER AXS SMART APEX 2 Vers. 3.0-2009
 R.H. Blessing, Acta Cryst. (1995) A51 33-38 
;
_exptl_crystal_colour colourless
_exptl_crystal_density_diffrn 1.429
_exptl_crystal_description block
_exptl_crystal_F_000 1560
_exptl_crystal_size_max 0.280
_exptl_crystal_size_mid 0.130
_exptl_crystal_size_min 0.110
_refine_diff_density_max 2.720
_refine_diff_density_min -0.702
_refine_diff_density_rms 0.118
_refine_ls_extinction_method none
_refine_ls_goodness_of_fit_ref 1.020
_refine_ls_hydrogen_treatment constr
_refine_ls_matrix_type full
_refine_ls_number_parameters 649
_refine_ls_number_reflns 17182
_refine_ls_number_restraints 0
_refine_ls_restrained_S_all 1.020
_refine_ls_R_factor_all 0.0630
_refine_ls_R_factor_gt 0.0382
_refine_ls_shift/su_max 0.001
_refine_ls_shift/su_mean 0.000
_refine_ls_structure_factor_coef Fsqd
_refine_ls_weighting_details 'w=1/[\s^2^(Fo^2^)+(0.0378P)^2^+7.4020P] where P=(Fo^2^+2Fc^2^)/3'
_refine_ls_weighting_scheme calc
_refine_ls_wR_factor_gt 0.0831
_refine_ls_wR_factor_ref 0.0923
_reflns_Friedel_coverage 0.000
_reflns_number_gt 12899
_reflns_number_total 17182
_reflns_threshold_expression 'I > 2\s(I)'
_cod_data_source_file c4cc07921c2.cif
_cod_data_source_block pst_074m
_cod_database_code 7116057
_shelx_space_group_comment
;
The symmetry employed for this shelxl refinement is uniquely defined
by the following loop, which should always be used as a source of
symmetry information in preference to the above space-group names.
They are only intended as comments.
;
_shelx_estimated_absorpt_t_min 0.413
_shelx_estimated_absorpt_t_max 0.677
_shelxl_version_number 2014/5

loop_
_space_group_symop_operation_xyz
'x, y, z'
'-x, -y, -z'

loop_
_atom_site_label
_atom_site_type_symbol
_atom_site_fract_x
_atom_site_fract_y
_atom_site_fract_z
_atom_site_U_iso_or_equiv
_atom_site_adp_type
_atom_site_occupancy
_atom_site_site_symmetry_order
_atom_site_calc_flag
_atom_site_refinement_flags_posn
_atom_site_refinement_flags_adp
Se1 Se 0.20649(3) 0.60449(2) 0.16401(2) 0.01668(8) Uani 1 1 d . .
Ge1 Ge 0.17353(3) 0.72053(2) 0.27596(2) 0.01197(8) Uani 1 1 d . .
Si1 Si 0.33514(8) 0.81791(6) 0.39067(6) 0.0191(2) Uani 1 1 d . .
N1 N 0.2800(2) 0.81582(17) 0.30095(18) 0.0165(6) Uani 1 1 d . .
N2 N 0.2367(2) 0.72889(18) 0.37318(17) 0.0179(6) Uani 1 1 d . .
C1 C 0.4898(3) 0.8114(3) 0.3942(3) 0.0296(9) Uani 1 1 d . .
H1A H 0.5030 0.7647 0.3463 0.044 Uiso 1 1 calc R U
H1B H 0.5112 0.8039 0.4426 0.044 Uiso 1 1 calc R U
H1C H 0.5360 0.8622 0.3953 0.044 Uiso 1 1 calc R U
C2 C 0.3224(4) 0.9089(3) 0.4842(2) 0.0319(10) Uani 1 1 d . .
H2A H 0.3713 0.9581 0.4839 0.048 Uiso 1 1 calc R U
H2B H 0.3461 0.9000 0.5314 0.048 Uiso 1 1 calc R U
H2C H 0.2430 0.9162 0.4863 0.048 Uiso 1 1 calc R U
C3 C 0.3180(3) 0.8592(2) 0.2500(2) 0.0216(8) Uani 1 1 d . .
C4 C 0.3652(4) 0.9488(2) 0.3034(3) 0.0340(10) Uani 1 1 d . .
H4A H 0.3069 0.9725 0.3377 0.051 Uiso 1 1 calc R U
H4B H 0.3866 0.9790 0.2698 0.051 Uiso 1 1 calc R U
H4C H 0.4324 0.9528 0.3373 0.051 Uiso 1 1 calc R U
C5 C 0.2158(3) 0.8547(3) 0.1953(3) 0.0281(9) Uani 1 1 d . .
H5A H 0.1844 0.7971 0.1604 0.042 Uiso 1 1 calc R U
H5B H 0.2406 0.8847 0.1620 0.042 Uiso 1 1 calc R U
H5C H 0.1572 0.8793 0.2284 0.042 Uiso 1 1 calc R U
C6 C 0.4088(3) 0.8206(3) 0.1971(3) 0.0306(10) Uani 1 1 d . .
H6A H 0.4751 0.8239 0.2315 0.046 Uiso 1 1 calc R U
H6B H 0.4321 0.8502 0.1633 0.046 Uiso 1 1 calc R U
H6C H 0.3773 0.7629 0.1629 0.046 Uiso 1 1 calc R U
C7 C 0.2050(3) 0.6827(2) 0.4232(2) 0.0230(8) Uani 1 1 d . .
C8 C 0.1207(3) 0.7222(3) 0.4826(2) 0.0279(9) Uani 1 1 d . .
H8A H 0.1553 0.7793 0.5167 0.042 Uiso 1 1 calc R U
H8B H 0.1021 0.6918 0.5164 0.042 Uiso 1 1 calc R U
H8C H 0.0509 0.7206 0.4526 0.042 Uiso 1 1 calc R U
C9 C 0.1534(3) 0.5936(2) 0.3704(2) 0.0276(9) Uani 1 1 d . .
H9A H 0.0845 0.5911 0.3390 0.041 Uiso 1 1 calc R U
H9B H 0.1337 0.5636 0.4044 0.041 Uiso 1 1 calc R U
H9C H 0.2087 0.5687 0.3339 0.041 Uiso 1 1 calc R U
C10 C 0.3143(4) 0.6860(3) 0.4714(3) 0.0338(10) Uani 1 1 d . .
H10A H 0.3686 0.6606 0.4341 0.051 Uiso 1 1 calc R U
H10B H 0.2954 0.6561 0.5056 0.051 Uiso 1 1 calc R U
H10C H 0.3485 0.7433 0.5051 0.051 Uiso 1 1 calc R U
C11 C 0.3612(3) 0.6026(3) 0.2007(2) 0.0236(8) Uani 1 1 d . .
H11A H 0.3947 0.6567 0.2439 0.028 Uiso 1 1 calc R U
H11B H 0.3573 0.5607 0.2232 0.028 Uiso 1 1 calc R U
C12 C 0.4363(3) 0.5833(3) 0.1324(3) 0.0338(10) Uani 1 1 d . .
H12A H 0.3992 0.5328 0.0873 0.051 Uiso 1 1 calc R U
H12B H 0.5097 0.5760 0.1505 0.051 Uiso 1 1 calc R U
H12C H 0.4489 0.6287 0.1151 0.051 Uiso 1 1 calc R U
Ge21 Ge -0.03120(3) 0.72391(2) 0.25315(2) 0.01297(8) Uani 1 1 d . .
Se21 Se -0.13127(3) 0.64476(3) 0.31674(2) 0.02301(9) Uani 1 1 d . .
Si21 Si -0.13646(8) 0.79689(6) 0.18032(6) 0.0178(2) Uani 1 1 d . .
N21 N -0.1015(2) 0.70055(18) 0.15288(17) 0.0153(6) Uani 1 1 d . .
N22 N -0.0715(2) 0.82489(18) 0.27629(18) 0.0178(6) Uani 1 1 d . .
C21 C -0.2925(3) 0.7990(3) 0.1760(3) 0.0274(9) Uani 1 1 d . .
H21A H -0.3320 0.7647 0.2016 0.041 Uiso 1 1 calc R U
H21B H -0.3235 0.7778 0.1197 0.041 Uiso 1 1 calc R U
H21C H -0.3036 0.8556 0.2045 0.041 Uiso 1 1 calc R U
C22 C -0.0733(3) 0.8567(3) 0.1221(3) 0.0318(10) Uani 1 1 d . .
H22A H -0.0880 0.9127 0.1468 0.048 Uiso 1 1 calc R U
H22B H -0.1080 0.8301 0.0664 0.048 Uiso 1 1 calc R U
H22C H 0.0091 0.8587 0.1226 0.048 Uiso 1 1 calc R U
C23 C -0.1070(3) 0.6317(2) 0.0744(2) 0.0208(8) Uani 1 1 d . .
C24 C -0.2160(3) 0.6241(3) 0.0239(2) 0.0337(10) Uani 1 1 d . .
H24A H -0.2825 0.6164 0.0527 0.051 Uiso 1 1 calc R U
H24B H -0.2221 0.5769 -0.0280 0.051 Uiso 1 1 calc R U
H24C H -0.2128 0.6742 0.0147 0.051 Uiso 1 1 calc R U
C25 C -0.1119(3) 0.5519(2) 0.0859(2) 0.0255(8) Uani 1 1 d . .
H25A H -0.0428 0.5560 0.1182 0.038 Uiso 1 1 calc R U
H25B H -0.1171 0.5058 0.0333 0.038 Uiso 1 1 calc R U
H25C H -0.1789 0.5427 0.1138 0.038 Uiso 1 1 calc R U
C26 C -0.0030(3) 0.6452(3) 0.0300(2) 0.0275(9) Uani 1 1 d . .
H26A H -0.0009 0.6954 0.0212 0.041 Uiso 1 1 calc R U
H26B H -0.0080 0.5983 -0.0219 0.041 Uiso 1 1 calc R U
H26C H 0.0665 0.6506 0.0625 0.041 Uiso 1 1 calc R U
C27 C -0.0702(3) 0.8931(2) 0.3539(2) 0.0243(8) Uani 1 1 d . .
C28 C -0.1772(4) 0.8789(3) 0.3955(3) 0.0363(11) Uani 1 1 d . .
H28A H -0.2450 0.8744 0.3618 0.054 Uiso 1 1 calc R U
H28B H -0.1738 0.9252 0.4478 0.054 Uiso 1 1 calc R U
H28C H -0.1813 0.8281 0.4035 0.054 Uiso 1 1 calc R U
C29 C -0.0649(4) 0.9721(3) 0.3402(3) 0.0369(11) Uani 1 1 d . .
H29A H 0.0014 0.9798 0.3112 0.055 Uiso 1 1 calc R U
H29B H -0.0581 1.0192 0.3923 0.055 Uiso 1 1 calc R U
H29C H -0.1345 0.9678 0.3084 0.055 Uiso 1 1 calc R U
C30 C 0.0358(3) 0.9020(3) 0.4068(2) 0.0301(10) Uani 1 1 d . .
H30A H 0.0325 0.8521 0.4163 0.045 Uiso 1 1 calc R U
H30B H 0.0391 0.9492 0.4584 0.045 Uiso 1 1 calc R U
H30C H 0.1039 0.9106 0.3797 0.045 Uiso 1 1 calc R U
C31 C -0.2853(3) 0.6452(2) 0.2775(2) 0.0204(8) Uani 1 1 d . .
H31A H -0.2912 0.7014 0.2844 0.025 Uiso 1 1 calc R U
H31B H -0.3007 0.6087 0.2196 0.025 Uiso 1 1 calc R U
C32 C -0.3718(3) 0.6156(3) 0.3249(2) 0.0258(9) Uani 1 1 d . .
H32A H -0.3607 0.5621 0.3221 0.039 Uiso 1 1 calc R U
H32B H -0.4490 0.6102 0.3020 0.039 Uiso 1 1 calc R U
H32C H -0.3616 0.6552 0.3812 0.039 Uiso 1 1 calc R U
Se41 Se 0.65126(3) 0.39595(2) 0.34152(2) 0.01675(8) Uani 1 1 d . .
Ge41 Ge 0.55373(3) 0.28501(2) 0.22479(2) 0.01231(8) Uani 1 1 d . .
Si41 Si 0.66008(8) 0.19089(6) 0.10787(6) 0.0159(2) Uani 1 1 d . .
N41 N 0.6050(2) 0.18689(17) 0.19452(17) 0.0148(6) Uani 1 1 d . .
N42 N 0.6144(2) 0.28262(18) 0.13050(17) 0.0160(6) Uani 1 1 d . .
C41 C 0.5955(3) 0.1065(2) 0.0101(2) 0.0234(8) Uani 1 1 d . .
H41A H 0.5131 0.1040 0.0053 0.035 Uiso 1 1 calc R U
H41B H 0.6103 0.0541 0.0081 0.035 Uiso 1 1 calc R U
H41C H 0.6292 0.1171 -0.0343 0.035 Uiso 1 1 calc R U
C42 C 0.8171(3) 0.1946(3) 0.1069(3) 0.0269(9) Uani 1 1 d . .
H42A H 0.8440 0.2060 0.0612 0.040 Uiso 1 1 calc R U
H42B H 0.8335 0.1417 0.1020 0.040 Uiso 1 1 calc R U
H42C H 0.8561 0.2381 0.1572 0.040 Uiso 1 1 calc R U
C43 C 0.6177(3) 0.1383(2) 0.2412(2) 0.0186(7) Uani 1 1 d . .
C44 C 0.6039(4) 0.0480(2) 0.1835(3) 0.0292(9) Uani 1 1 d . .
H44A H 0.5304 0.0304 0.1511 0.044 Uiso 1 1 calc R U
H44B H 0.6068 0.0146 0.2144 0.044 Uiso 1 1 calc R U
H44C H 0.6656 0.0413 0.1479 0.044 Uiso 1 1 calc R U
C45 C 0.5246(3) 0.1474(2) 0.2991(2) 0.0234(8) Uani 1 1 d . .
H45A H 0.5323 0.2053 0.3359 0.035 Uiso 1 1 calc R U
H45B H 0.5322 0.1147 0.3302 0.035 Uiso 1 1 calc R U
H45C H 0.4496 0.1281 0.2684 0.035 Uiso 1 1 calc R U
C46 C 0.7348(3) 0.1678(3) 0.2903(3) 0.0303(9) Uani 1 1 d . .
H46A H 0.7952 0.1609 0.2536 0.045 Uiso 1 1 calc R U
H46B H 0.7406 0.1355 0.3220 0.045 Uiso 1 1 calc R U
H46C H 0.7434 0.2259 0.3265 0.045 Uiso 1 1 calc R U
C47 C 0.6083(3) 0.3325(2) 0.0842(2) 0.0187(7) Uani 1 1 d . .
C48 C 0.6074(3) 0.4210(2) 0.1411(2) 0.0228(8) Uani 1 1 d . .
H48A H 0.5399 0.4227 0.1712 0.034 Uiso 1 1 calc R U
H48B H 0.6052 0.4542 0.1098 0.034 Uiso 1 1 calc R U
H48C H 0.6763 0.4430 0.1787 0.034 Uiso 1 1 calc R U
C49 C 0.5009(3) 0.2979(2) 0.0244(2) 0.0222(8) Uani 1 1 d . .
H49A H 0.5045 0.2424 -0.0145 0.033 Uiso 1 1 calc R U
H49B H 0.4966 0.3334 -0.0041 0.033 Uiso 1 1 calc R U
H49C H 0.4332 0.2958 0.0537 0.033 Uiso 1 1 calc R U
C50 C 0.7145(3) 0.3314(2) 0.0375(2) 0.0240(8) Uani 1 1 d . .
H50A H 0.7831 0.3542 0.0755 0.036 Uiso 1 1 calc R U
H50B H 0.7114 0.3644 0.0062 0.036 Uiso 1 1 calc R U
H50C H 0.7166 0.2747 0.0010 0.036 Uiso 1 1 calc R U
C51 C 0.8065(3) 0.4023(3) 0.3063(2) 0.0281(9) Uani 1 1 d . .
H51A H 0.8112 0.3501 0.2607 0.034 Uiso 1 1 calc R U
H51B H 0.8226 0.4469 0.2871 0.034 Uiso 1 1 calc R U
C52 C 0.8936(3) 0.4182(3) 0.3729(3) 0.0376(11) Uani 1 1 d . .
H52A H 0.8856 0.4679 0.4194 0.056 Uiso 1 1 calc R U
H52B H 0.9699 0.4258 0.3550 0.056 Uiso 1 1 calc R U
H52C H 0.8826 0.3714 0.3881 0.056 Uiso 1 1 calc R U
Ge61 Ge 0.34721(3) 0.28273(2) 0.24397(2) 0.01333(8) Uani 1 1 d . .
Se61 Se 0.28799(3) 0.36769(2) 0.18646(2) 0.02193(9) Uani 1 1 d . .
Si61 Si 0.20372(8) 0.20412(6) 0.30981(6) 0.0172(2) Uani 1 1 d . .
N61 N 0.2897(2) 0.30099(18) 0.34249(17) 0.0167(6) Uani 1 1 d . .
N62 N 0.2522(2) 0.18154(17) 0.21492(17) 0.0150(6) Uani 1 1 d . .
C61 C 0.0466(3) 0.2007(3) 0.3124(2) 0.0254(8) Uani 1 1 d . .
H61A H 0.0238 0.2349 0.2866 0.038 Uiso 1 1 calc R U
H61B H 0.0280 0.2215 0.3684 0.038 Uiso 1 1 calc R U
H61C H 0.0058 0.1439 0.2835 0.038 Uiso 1 1 calc R U
C62 C 0.2361(3) 0.1407(3) 0.3639(3) 0.0275(9) Uani 1 1 d . .
H62A H 0.1943 0.0842 0.3351 0.041 Uiso 1 1 calc R U
H62B H 0.2129 0.1635 0.4186 0.041 Uiso 1 1 calc R U
H62C H 0.3181 0.1411 0.3662 0.041 Uiso 1 1 calc R U
C63 C 0.3221(3) 0.3675(2) 0.4232(2) 0.0216(8) Uani 1 1 d . .
C64 C 0.2173(3) 0.3722(3) 0.4714(2) 0.0302(9) Uani 1 1 d . .
H64A H 0.1558 0.3838 0.4439 0.045 Uiso 1 1 calc R U
H64B H 0.2374 0.4161 0.5255 0.045 Uiso 1 1 calc R U
H64C H 0.1920 0.3197 0.4757 0.045 Uiso 1 1 calc R U
C65 C 0.4183(3) 0.3501(3) 0.4670(2) 0.0244(8) Uani 1 1 d . .
H65A H 0.3930 0.2979 0.4718 0.037 Uiso 1 1 calc R U
H65B H 0.4381 0.3945 0.5208 0.037 Uiso 1 1 calc R U
H65C H 0.4853 0.3469 0.4364 0.037 Uiso 1 1 calc R U
C66 C 0.3596(3) 0.4491(2) 0.4160(2) 0.0251(8) Uani 1 1 d . .
H66A H 0.4262 0.4465 0.3850 0.038 Uiso 1 1 calc R U
H66B H 0.3796 0.4933 0.4699 0.038 Uiso 1 1 calc R U
H66C H 0.2972 0.4600 0.3886 0.038 Uiso 1 1 calc R U
C67 C 0.2131(3) 0.1166(2) 0.1346(2) 0.0198(8) Uani 1 1 d . .
C68 C 0.1048(3) 0.1307(3) 0.1000(3) 0.0355(11) Uani 1 1 d . .
H68A H 0.0436 0.1291 0.1349 0.053 Uiso 1 1 calc R U
H68B H 0.0815 0.0877 0.0459 0.053 Uiso 1 1 calc R U
H68C H 0.1201 0.1845 0.0972 0.053 Uiso 1 1 calc R U
C69 C 0.1886(4) 0.0339(3) 0.1411(3) 0.0356(10) Uani 1 1 d . .
H69A H 0.2580 0.0247 0.1627 0.053 Uiso 1 1 calc R U
H69B H 0.1635 -0.0100 0.0877 0.053 Uiso 1 1 calc R U
H69C H 0.1286 0.0339 0.1772 0.053 Uiso 1 1 calc R U
C70 C 0.3064(3) 0.1161(3) 0.0784(2) 0.0272(9) Uani 1 1 d . .
H70A H 0.3210 0.1686 0.0729 0.041 Uiso 1 1 calc R U
H70B H 0.2820 0.0713 0.0255 0.041 Uiso 1 1 calc R U
H70C H 0.3763 0.1083 0.1008 0.041 Uiso 1 1 calc R U
C71 C 0.1365(3) 0.3679(3) 0.2281(2) 0.0227(8) Uani 1 1 d . .
H71A H 0.1034 0.3123 0.2244 0.027 Uiso 1 1 calc R U
H71B H 0.1443 0.4065 0.2854 0.027 Uiso 1 1 calc R U
C72 C 0.0587(3) 0.3929(3) 0.1805(2) 0.0265(9) Uani 1 1 d . .
H72A H 0.0925 0.4474 0.1831 0.040 Uiso 1 1 calc R U
H72B H -0.0152 0.3948 0.2029 0.040 Uiso 1 1 calc R U
H72C H 0.0481 0.3530 0.1242 0.040 Uiso 1 1 calc R U

loop_
_atom_site_aniso_label
_atom_site_aniso_U_11
_atom_site_aniso_U_22
_atom_site_aniso_U_33
_atom_site_aniso_U_23
_atom_site_aniso_U_13
_atom_site_aniso_U_12
Se1 0.01529(17) 0.01538(18) 0.01582(17) 0.00168(14) 0.00106(13) 0.00551(14)
Ge1 0.01067(16) 0.01237(18) 0.01203(17) 0.00378(14) 0.00104(13) 0.00301(13)
Si1 0.0134(5) 0.0179(5) 0.0200(5) 0.0017(4) -0.0032(4) 0.0030(4)
N1 0.0155(14) 0.0107(15) 0.0197(15) 0.0039(12) 0.0012(12) -0.0015(12)
N2 0.0189(15) 0.0186(16) 0.0141(14) 0.0058(13) -0.0035(12) 0.0008(12)
C1 0.0175(19) 0.026(2) 0.039(2) 0.0072(19) -0.0053(17) 0.0041(17)
C2 0.027(2) 0.026(2) 0.029(2) -0.0021(18) -0.0062(17) 0.0026(18)
C3 0.0159(17) 0.020(2) 0.032(2) 0.0150(17) 0.0047(15) 0.0022(15)
C4 0.031(2) 0.021(2) 0.047(3) 0.014(2) 0.004(2) -0.0025(18)
C5 0.0194(19) 0.037(2) 0.039(2) 0.026(2) 0.0058(17) 0.0064(17)
C6 0.025(2) 0.037(3) 0.040(2) 0.023(2) 0.0165(18) 0.0114(19)
C7 0.0200(18) 0.032(2) 0.0218(19) 0.0159(18) 0.0020(15) 0.0066(16)
C8 0.026(2) 0.041(3) 0.021(2) 0.0165(19) 0.0039(16) 0.0085(19)
C9 0.033(2) 0.028(2) 0.031(2) 0.0197(19) 0.0073(18) 0.0088(18)
C10 0.031(2) 0.051(3) 0.028(2) 0.025(2) -0.0033(18) 0.010(2)
C11 0.0205(18) 0.030(2) 0.0225(19) 0.0101(17) 0.0030(15) 0.0120(17)
C12 0.0186(19) 0.052(3) 0.036(2) 0.019(2) 0.0085(17) 0.017(2)
Ge21 0.01135(16) 0.01394(18) 0.01201(17) 0.00375(15) 0.00109(13) 0.00207(14)
Se21 0.01509(17) 0.0338(2) 0.0264(2) 0.02040(18) 0.00062(14) 0.00056(16)
Si21 0.0149(5) 0.0188(5) 0.0210(5) 0.0091(4) 0.0009(4) 0.0043(4)
N21 0.0151(14) 0.0176(16) 0.0115(14) 0.0032(12) -0.0021(11) 0.0058(12)
N22 0.0156(14) 0.0135(15) 0.0196(15) 0.0005(13) 0.0009(12) 0.0064(12)
C21 0.0182(18) 0.028(2) 0.035(2) 0.0105(19) -0.0025(16) 0.0081(17)
C22 0.028(2) 0.037(3) 0.044(3) 0.030(2) 0.0007(19) 0.0079(19)
C23 0.0169(17) 0.025(2) 0.0139(17) -0.0005(15) -0.0017(14) 0.0072(15)
C24 0.029(2) 0.041(3) 0.021(2) 0.0000(19) -0.0069(17) 0.012(2)
C25 0.0237(19) 0.019(2) 0.024(2) -0.0012(16) 0.0020(16) 0.0024(16)
C26 0.030(2) 0.035(2) 0.0178(19) 0.0080(18) 0.0044(16) 0.0140(19)
C27 0.0184(18) 0.018(2) 0.024(2) -0.0054(16) 0.0008(15) 0.0056(15)
C28 0.026(2) 0.035(3) 0.030(2) -0.006(2) 0.0100(18) 0.0083(19)
C29 0.038(2) 0.019(2) 0.043(3) 0.001(2) -0.003(2) 0.0100(19)
C30 0.026(2) 0.028(2) 0.023(2) -0.0067(17) -0.0039(16) 0.0111(18)
C31 0.0157(17) 0.027(2) 0.0225(19) 0.0151(17) 0.0018(14) 0.0015(15)
C32 0.0163(18) 0.038(2) 0.028(2) 0.0178(19) 0.0055(15) 0.0056(17)
Se41 0.01439(16) 0.01729(18) 0.01323(16) 0.00230(14) 0.00233(13) -0.00107(14)
Ge41 0.01023(16) 0.01295(18) 0.01185(17) 0.00350(14) 0.00283(13) 0.00101(14)
Si41 0.0134(4) 0.0149(5) 0.0172(5) 0.0035(4) 0.0059(4) 0.0040(4)
N41 0.0182(14) 0.0122(15) 0.0147(14) 0.0057(12) 0.0018(11) 0.0039(12)
N42 0.0183(14) 0.0165(15) 0.0130(14) 0.0051(12) 0.0070(11) 0.0042(12)
C41 0.030(2) 0.018(2) 0.0193(18) 0.0033(16) 0.0086(16) 0.0071(16)
C42 0.0193(19) 0.028(2) 0.033(2) 0.0110(19) 0.0088(16) 0.0067(17)
C43 0.0210(18) 0.0143(18) 0.0215(18) 0.0085(15) 0.0012(14) 0.0028(15)
C44 0.042(2) 0.018(2) 0.029(2) 0.0096(18) 0.0048(18) 0.0110(18)
C45 0.0246(19) 0.020(2) 0.028(2) 0.0129(17) 0.0023(16) 0.0012(16)
C46 0.0194(19) 0.043(3) 0.036(2) 0.024(2) -0.0019(17) 0.0059(18)
C47 0.0204(18) 0.0185(19) 0.0180(18) 0.0084(15) 0.0053(14) 0.0032(15)
C48 0.030(2) 0.019(2) 0.0229(19) 0.0116(17) 0.0070(16) 0.0072(16)
C49 0.0210(18) 0.030(2) 0.0189(18) 0.0131(17) 0.0027(15) 0.0051(16)
C50 0.0227(19) 0.029(2) 0.024(2) 0.0150(18) 0.0098(16) 0.0053(17)
C51 0.0141(18) 0.041(3) 0.025(2) 0.0128(19) 0.0046(15) -0.0052(17)
C52 0.018(2) 0.063(3) 0.033(2) 0.019(2) 0.0048(17) 0.010(2)
Ge61 0.01178(16) 0.01431(19) 0.01443(17) 0.00609(15) 0.00335(13) 0.00309(14)
Se61 0.02131(18) 0.0285(2) 0.0265(2) 0.01888(17) 0.01038(15) 0.01189(16)
Si61 0.0130(4) 0.0191(5) 0.0218(5) 0.0108(4) 0.0048(4) 0.0026(4)
N61 0.0159(14) 0.0191(16) 0.0134(14) 0.0040(12) 0.0065(11) 0.0047(12)
N62 0.0144(14) 0.0126(15) 0.0147(14) 0.0036(12) 0.0023(11) -0.0008(12)
C61 0.0159(18) 0.032(2) 0.032(2) 0.0164(19) 0.0092(16) 0.0046(16)
C62 0.0224(19) 0.032(2) 0.039(2) 0.025(2) 0.0095(17) 0.0053(17)
C63 0.0222(18) 0.027(2) 0.0157(17) 0.0069(16) 0.0064(14) 0.0074(16)
C64 0.023(2) 0.039(3) 0.023(2) 0.0055(19) 0.0073(16) 0.0073(18)
C65 0.0211(19) 0.034(2) 0.0185(18) 0.0107(17) 0.0047(15) 0.0049(17)
C66 0.026(2) 0.022(2) 0.023(2) 0.0046(17) 0.0030(16) 0.0056(17)
C67 0.0168(17) 0.0175(19) 0.0200(18) 0.0034(15) 0.0002(14) 0.0011(15)
C68 0.023(2) 0.044(3) 0.028(2) 0.001(2) -0.0047(17) 0.011(2)
C69 0.040(3) 0.022(2) 0.035(2) 0.0053(19) 0.001(2) -0.0041(19)
C70 0.026(2) 0.027(2) 0.0178(19) -0.0004(17) 0.0043(15) 0.0021(17)
C71 0.0196(18) 0.030(2) 0.0244(19) 0.0150(18) 0.0090(15) 0.0113(16)
C72 0.0185(18) 0.037(2) 0.032(2) 0.022(2) 0.0048(16) 0.0071(17)

loop_
_atom_type_symbol
_atom_type_description
_atom_type_scat_dispersion_real
_atom_type_scat_dispersion_imag
_atom_type_scat_source
C C 0.0033 0.0016 'International Tables Vol C Tables 4.2.6.8 and 6.1.1.4'
H H 0.0000 0.0000 'International Tables Vol C Tables 4.2.6.8 and 6.1.1.4'
N N 0.0061 0.0033 'International Tables Vol C Tables 4.2.6.8 and 6.1.1.4'
Si Si 0.0817 0.0704 'International Tables Vol C Tables 4.2.6.8 and 6.1.1.4'
Ge Ge 0.1547 1.8001 'International Tables Vol C Tables 4.2.6.8 and 6.1.1.4'
Se Se -0.0929 2.2259 'International Tables Vol C Tables 4.2.6.8 and 6.1.1.4'

loop_
_geom_angle_atom_site_label_1
_geom_angle_atom_site_label_2
_geom_angle_atom_site_label_3
_geom_angle
C11 Se1 Ge1 98.55(11)
N1 Ge1 N2 81.75(13)
N1 Ge1 Se1 115.59(9)
N2 Ge1 Se1 113.45(10)
N1 Ge1 Ge21 118.46(9)
N2 Ge1 Ge21 122.29(9)
Se1 Ge1 Ge21 104.764(18)
Se1 Ge1 Si1 122.81(3)
Ge21 Ge1 Si1 132.41(3)
N1 Si1 N2 88.40(14)
N1 Si1 C2 116.47(18)
N2 Si1 C2 115.46(18)
N1 Si1 C1 114.50(18)
N2 Si1 C1 117.16(17)
C2 Si1 C1 104.94(19)
C2 Si1 Ge1 128.17(13)
C1 Si1 Ge1 126.88(14)
C3 N1 Si1 134.1(2)
C3 N1 Ge1 129.3(2)
Si1 N1 Ge1 95.04(14)
C7 N2 Si1 132.2(2)
C7 N2 Ge1 132.5(2)
Si1 N2 Ge1 94.81(14)
N1 C3 C4 108.9(3)
N1 C3 C6 111.1(3)
C4 C3 C6 110.3(3)
N1 C3 C5 109.2(3)
C4 C3 C5 108.6(3)
C6 C3 C5 108.7(3)
N2 C7 C9 110.4(3)
N2 C7 C8 110.4(3)
C9 C7 C8 110.3(3)
N2 C7 C10 107.9(3)
C9 C7 C10 109.0(3)
C8 C7 C10 108.8(3)
C12 C11 Se1 111.0(3)
N21 Ge21 N22 81.97(13)
N21 Ge21 Se21 112.17(9)
N22 Ge21 Se21 115.38(9)
N21 Ge21 Ge1 123.10(9)
N22 Ge21 Ge1 118.28(9)
Se21 Ge21 Ge1 105.228(18)
Se21 Ge21 Si21 122.03(3)
Ge1 Ge21 Si21 132.72(3)
C31 Se21 Ge21 96.55(10)
N22 Si21 N21 88.64(14)
N22 Si21 C21 114.86(17)
N21 Si21 C21 115.97(17)
N22 Si21 C22 116.71(18)
N21 Si21 C22 115.41(17)
C21 Si21 C22 105.25(19)
C21 Si21 Ge21 126.61(14)
C22 Si21 Ge21 128.15(13)
C23 N21 Si21 131.8(2)
C23 N21 Ge21 132.6(2)
Si21 N21 Ge21 94.77(14)
C27 N22 Si21 134.5(2)
C27 N22 Ge21 129.4(3)
Si21 N22 Ge21 94.62(14)
N21 C23 C26 110.8(3)
N21 C23 C25 109.7(3)
C26 C23 C25 109.3(3)
N21 C23 C24 108.8(3)
C26 C23 C24 109.4(3)
C25 C23 C24 108.7(3)
N22 C27 C30 108.8(3)
N22 C27 C28 111.1(3)
C30 C27 C28 109.8(4)
N22 C27 C29 108.6(3)
C30 C27 C29 109.1(3)
C28 C27 C29 109.4(3)
C32 C31 Se21 109.1(2)
C51 Se41 Ge41 99.09(12)
N41 Ge41 N42 81.78(12)
N41 Ge41 Se41 116.26(9)
N42 Ge41 Se41 112.79(9)
N41 Ge41 Ge61 117.93(9)
N42 Ge41 Ge61 122.49(9)
Se41 Ge41 Ge61 105.022(18)
Se41 Ge41 Si41 122.99(3)
Ge61 Ge41 Si41 131.98(3)
N42 Si41 N41 88.87(13)
N42 Si41 C41 114.78(16)
N41 Si41 C41 116.66(16)
N42 Si41 C42 116.86(17)
N41 Si41 C42 114.09(17)
C41 Si41 C42 105.54(18)
C41 Si41 Ge41 127.75(12)
C42 Si41 Ge41 126.70(14)
C43 N41 Si41 134.3(2)
C43 N41 Ge41 129.4(2)
Si41 N41 Ge41 94.62(13)
C47 N42 Si41 131.9(2)
C47 N42 Ge41 132.6(2)
Si41 N42 Ge41 94.72(14)
N41 C43 C44 108.9(3)
N41 C43 C45 109.1(3)
C44 C43 C45 109.0(3)
N41 C43 C46 111.0(3)
C44 C43 C46 110.1(3)
C45 C43 C46 108.8(3)
N42 C47 C48 110.0(3)
N42 C47 C50 108.7(3)
C48 C47 C50 108.6(3)
N42 C47 C49 110.7(3)
C48 C47 C49 109.7(3)
C50 C47 C49 109.2(3)
C52 C51 Se41 111.4(3)
N62 Ge61 N61 81.98(13)
N62 Ge61 Se61 114.94(9)
N61 Ge61 Se61 111.50(9)
N62 Ge61 Ge41 117.70(9)
N61 Ge61 Ge41 122.74(9)
Se61 Ge61 Ge41 106.745(18)
Se61 Ge61 Si61 121.69(3)
Ge41 Ge61 Si61 131.55(3)
C71 Se61 Ge61 96.03(11)
N61 Si61 N62 88.59(14)
N61 Si61 C62 115.18(17)
N62 Si61 C62 117.29(17)
N61 Si61 C61 116.27(17)
N62 Si61 C61 114.63(16)
C62 Si61 C61 104.97(17)
C62 Si61 Ge61 127.88(12)
C61 Si61 Ge61 127.14(13)
C63 N61 Si61 132.2(2)
C63 N61 Ge61 132.2(2)
Si61 N61 Ge61 94.70(14)
C67 N62 Si61 133.8(2)
C67 N62 Ge61 129.8(2)
Si61 N62 Ge61 94.72(14)
N61 C63 C66 109.8(3)
N61 C63 C65 110.5(3)
C66 C63 C65 110.1(3)
N61 C63 C64 108.3(3)
C66 C63 C64 108.9(3)
C65 C63 C64 109.1(3)
N62 C67 C70 109.2(3)
N62 C67 C69 108.8(3)
C70 C67 C69 109.2(3)
N62 C67 C68 110.9(3)
C70 C67 C68 109.1(3)
C69 C67 C68 109.5(3)
C72 C71 Se61 110.2(2)

loop_
_geom_bond_atom_site_label_1
_geom_bond_atom_site_label_2
_geom_bond_distance
Se1 C11 1.968(4)
Se1 Ge1 2.3700(5)
Ge1 N1 1.846(3)
Ge1 N2 1.851(3)
Ge1 Ge21 2.4921(5)
Ge1 Si1 2.6414(11)
Si1 N1 1.734(3)
Si1 N2 1.736(3)
Si1 C2 1.869(4)
Si1 C1 1.875(4)
N1 C3 1.467(5)
N2 C7 1.476(5)
C3 C4 1.519(6)
C3 C6 1.533(5)
C3 C5 1.534(5)
C7 C9 1.520(6)
C7 C8 1.536(5)
C7 C10 1.542(5)
C11 C12 1.506(5)
Ge21 N21 1.851(3)
Ge21 N22 1.856(3)
Ge21 Se21 2.3650(5)
Ge21 Si21 2.6438(10)
Se21 C31 1.967(3)
Si21 N22 1.740(3)
Si21 N21 1.740(3)
Si21 C21 1.874(4)
Si21 C22 1.877(4)
N21 C23 1.466(4)
N22 C27 1.458(5)
C23 C26 1.531(5)
C23 C25 1.531(5)
C23 C24 1.537(5)
C27 C30 1.525(5)
C27 C28 1.532(6)
C27 C29 1.537(6)
C31 C32 1.518(5)
Se41 C51 1.974(4)
Se41 Ge41 2.3725(5)
Ge41 N41 1.854(3)
Ge41 N42 1.859(3)
Ge41 Ge61 2.4955(5)
Ge41 Si41 2.6430(10)
Si41 N42 1.731(3)
Si41 N41 1.740(3)
Si41 C41 1.866(4)
Si41 C42 1.868(4)
N41 C43 1.467(4)
N42 C47 1.467(4)
C43 C44 1.528(5)
C43 C45 1.529(5)
C43 C46 1.540(5)
C47 C48 1.524(5)
C47 C50 1.537(5)
C47 C49 1.538(5)
C51 C52 1.488(5)
Ge61 N62 1.850(3)
Ge61 N61 1.854(3)
Ge61 Se61 2.3634(5)
Ge61 Si61 2.6428(10)
Se61 C71 1.974(3)
Si61 N61 1.737(3)
Si61 N62 1.742(3)
Si61 C62 1.863(4)
Si61 C61 1.871(4)
N61 C63 1.473(5)
N62 C67 1.470(4)
C63 C66 1.526(5)
C63 C65 1.534(5)
C63 C64 1.536(5)
C67 C70 1.523(5)
C67 C69 1.527(6)
C67 C68 1.534(5)
C71 C72 1.501(5)
